data_2004899
loop_
_publ_author_name
'Lu, T.-H.'
'Tahirov, T. H.'
'Liu, Y.-L.'
'Chung, C.-S.'
'Huang, C.-C.'
'Hong, Y.-S.'

_publ_section_title
;(Isothiocyanato)[(1<i>RS</i>,4<i>RS</i>,8<i>SR</i>,11<i>SR</i>)-1,4,8,11-tetraazacyclotetradecane]copper(II)
 Thiocyanate, [Cu(NCS)(cyclam)](SCN)
;
_journal_issue 5
_journal_name_full 'Acta Crystallographica Section C'
_journal_page_first 1093
_journal_page_last 1095
_journal_paper_doi 10.1107/S0108270195016519
_journal_volume 52
_journal_year 1996
_chemical_formula_iupac '[Cu1 (N C S) (C10 H24 N4)](S C N)'
_chemical_formula_sum 'C12 H24 Cu N6 S2'
_chemical_formula_weight 380.02
_symmetry_cell_setting orthorhombic
_symmetry_space_group_name_Hall '-P 2n -21'
_symmetry_space_group_name_H-M 'P m c n'
_atom_type_scat_source IntTabIV
_cell_angle_alpha 90
_cell_angle_beta 90
_cell_angle_gamma 90
_cell_formula_units_Z 4
_cell_length_a 9.3580(10)
_cell_length_b 13.4080(10)
_cell_length_c 13.7550(10)
_cell_measurement_reflns_used 25
_cell_measurement_temperature 298(3)
_cell_measurement_theta_max 16.12
_cell_measurement_theta_min 7.64
_cell_volume 1725.9(3)
_computing_cell_refinement 'CAD-4 Software'
_computing_data_collection 'CAD-4 Software (Enraf-Nonius, 1989)'
_computing_data_reduction 'NRCVAX (Gabe, Le Page, Charland, Lee & White, 1989)'
_computing_molecular_graphics 'SHELXTL-Plus (Sheldrick, 1986)'
_computing_publication_material NRCVAX
_computing_structure_refinement NRCVAX
_computing_structure_solution NRCVAX
_diffrn_measurement_device 'Enraf-Nonius CAD-4'
_diffrn_measurement_method \q/2\q
_diffrn_radiation_type MoK\a
_diffrn_radiation_wavelength 0.71073
_diffrn_reflns_av_R_equivalents 0.03
_diffrn_reflns_limit_h_max 13
_diffrn_reflns_limit_h_min 0
_diffrn_reflns_limit_k_max 18
_diffrn_reflns_limit_k_min 0
_diffrn_reflns_limit_l_max 19
_diffrn_reflns_limit_l_min -19
_diffrn_reflns_number 5183
_diffrn_reflns_theta_max 29.9
_diffrn_standards_decay_% 1.5
_diffrn_standards_interval_count 3
_diffrn_standards_interval_time 60
_diffrn_standards_number 3
_exptl_absorpt_coefficient_mu 1.50
_exptl_absorpt_correction_T_max 0.6800
_exptl_absorpt_correction_T_min 0.6762
_exptl_absorpt_correction_type 'empirical via \y scan (North, Phillips & Mathews, 1968)'
_exptl_crystal_colour purple
_exptl_crystal_density_diffrn 1.463
_exptl_crystal_density_method none
_exptl_crystal_description parallelepiped
_exptl_crystal_size_max 0.47
_exptl_crystal_size_mid 0.44
_exptl_crystal_size_min 0.34
_refine_diff_density_max 0.34(7)
_refine_diff_density_min -0.40(7)
_refine_ls_extinction_method none
_refine_ls_goodness_of_fit_obs 1.53
_refine_ls_number_parameters 170
_refine_ls_number_reflns 1778
_refine_ls_R_factor_obs 0.041
_refine_ls_shift/esd_max 0.001
_refine_ls_structure_factor_coef F
_refine_ls_weighting_details 'w = 1/\s^2^(F)'
_refine_ls_weighting_scheme calc
_refine_ls_wR_factor_obs 0.048
_reflns_number_observed 1778
_reflns_number_total 2645
_reflns_observed_criterion I>2.5\s(I)
_cod_data_source_file kh1068.cif
_cod_data_source_block kh1068a
_cod_depositor_comments
;
The following automatic conversions were performed:

'_refine_ls_weighting_scheme' value 'w = 1/\s^2^(F)' was changed to
'calc'. New tag '_refine_ls_weighting_details' was created. The value
of the new tag was set to 'w = 1/\s^2^(F)'.

Automatic conversion script
Id: cif_fix_values 3143 2015-03-26 13:38:13Z robertas 
;
_cod_database_code 2004899

loop_
_symmetry_equiv_pos_as_xyz
x,y,z
1/2-x,1/2-y,1/2+z
1/2-x,y,z
x,1/2-y,1/2+z

loop_
_atom_site_label
_atom_site_fract_x
_atom_site_fract_y
_atom_site_fract_z
_atom_site_B_iso_or_equiv
Cu .75 .29737(3) .12977(3) 3.72(2)
S(1) .75 .08827(7) .44108(8) 5.51(5)
S(2) .6417(6) .7923(4) .1264(4) 7.60(19)
N(1) .5930(2) .21194(14) .07476(18) 4.06(9)
N(2) .5924(2) .38608(16) .17990(18) 4.27(9)
N(3) .75 .2171(4) .2882(3) 8.1(3)
N(4) .5725(11) .8391(8) .1180(5) 8.3(5)
C(1) .4607(3) .2426(3) .1235(3) 5.63(15)
C(2) .4603(3) .3553(3) .1290(3) 5.75(16)
C(3) .6145(4) .4950(2) .1788(2) 5.05(13)
C(4) .75 .5251(3) .2303(4) 5.4(2)
C(5) .75 .0720(3) .0270(4) 5.8(2)
C(6) .6146(4) .10278(19) .0784(3) 5.38(14)
C(7) .75 .1650(3) .3509(3) 4.28(16)
C(8) .6874(17) .8200(10) .1241(12) 5.9(5)
H(N1) .585(3) .2294(19) .016(2) 4.4(7)
H(N2) .588(4) .376(3) .239(2) 6.8(9)
H(1) .465(4) .216(2) .192(3) 7.1(9)
H(2) .372(4) .215(2) .086(2) 6.3(7)
H(3) .464(3) .385(2) .063(2) 5.1(7)
H(4) .387(4) .379(3) .158(2) 7.0(9)
H(5) .535(4) .526(2) .208(2) 6.9(8)
H(6) .620(4) .516(2) .107(2) 6.6(8)
H(7) .75 .597(3) .236(3) 6.2(10)
H(8) .75 .499(3) .294(3) 5.5(10)
H(9) .75 .101(4) -.033(4) 7.1(13)
H(10) .75 .002(5) .029(4) 9.1(14)
H(11) .534(4) .073(2) .04(3) 7.3(9)
H(12) .623(3) .085(2) .142(2) 4.9(6)

loop_
_geom_angle_atom_site_label_1
_geom_angle_atom_site_label_2
_geom_angle_atom_site_label_3
_geom_angle_site_symmetry_1
_geom_angle_site_symmetry_3
_geom_angle
_geom_angle_publ_flag
N(1) Cu N(1) . 3_655 93.88(9) yes
N(1) Cu N(2) . . 86.00(9) yes
N(1) Cu N(2) . 3_655 177.71(10) yes
N(2) Cu N(2) . 3_655 94.02(9) yes
N(1) Cu N(3) . . 94.89(11) yes
N(2) Cu N(3) . . 87.39(11) yes
Cu N(1) C(1) . . 106.55(17) yes
Cu N(1) C(6) . . 116.85(19) yes
C(1) N(1) C(6) . . 112.2(2) yes
Cu N(2) C(2) . . 106.53(18) yes
Cu N(3) C(7) . . 167.3(4) yes
Cu N(2) C(3) . . 118.57(18) yes
C(2) N(2) C(3) . . 112.8(2) yes
N(1) C(1) C(2) . . 107.8(2) yes
N(2) C(2) C(1) . . 107.5(2) yes
N(2) C(3) C(4) . . 112.2(3) yes
C(3) C(4) C(3) . 3_655 114.5(3) yes
C(6) C(5) C(6) . 3_655 114.3(4) yes
N(1) C(6) C(5) . . 111.7(3) yes
S(1) C(7) N(3) . . 179.3(4) yes
S(2) C(8) N(4) 3_655 . 176.7(15) yes

loop_
_geom_bond_atom_site_label_1
_geom_bond_atom_site_label_2
_geom_bond_site_symmetry_2
_geom_bond_distance
_geom_bond_publ_flag
Cu N(1) . 2.011(2) yes
Cu N(2) . 2.016(2) yes
Cu N(3) . 2.430(4) yes
S(1) C(7) . 1.612(4) yes
N(1) C(1) . 1.467(4) yes
N(1) C(6) . 1.478(3) yes
S(2) C(8) 3_655 1.642(18) yes
N(2) C(2) . 1.479(4) yes
N(2) C(3) . 1.476(3) yes
N(3) C(7) . 1.110(6) yes
C(1) C(2) . 1.513(5) yes
C(3) C(4) . 1.508(4) yes
C(5) C(6) . 1.508(4) yes
N(4) C(8) . 1.11(2) yes
